data_4346616
loop_
_publ_author_name
'Tamain, C.'
'Arab-Chapelet, B'
'Rivenet, M.'
'Legoff, X. F.'
'Loubert, G.'
'Grandjean, S.'
'Abraham, F.'

_publ_section_title
;
 Coordination Modes of Americium in the Am2(C2O4)3(H2O)6&#x00B7;4H2O
 Oxalate: Synthesis, Crystal Structure, Spectroscopic Characterizations
 and Comparison in the M2(C2O4)3(H2O)6&#x00B7;nH2O (M = Ln, An) Series.
;
_journal_issue 1
_journal_name_full 'Inorganic chemistry'
_journal_page_first 51
_journal_page_last 61
_journal_paper_doi 10.1021/acs.inorgchem.5b01781
_journal_volume 55
_journal_year 2016
_chemical_formula_sum 'C6 H12 Am2 O23'
_chemical_formula_weight 938.16
_chemical_name_common 'Am oxalate'
_space_group_IT_number 14
_space_group_name_Hall '-P 2ybc'
_space_group_name_H-M_alt 'P 1 21/c 1'
_symmetry_cell_setting monoclinic
_symmetry_space_group_name_H-M 'P 1 21/c 1'
_atom_sites_solution_hydrogens geom
_atom_sites_solution_primary direct
_atom_sites_solution_secondary difmap
_audit_creation_method SHELXL-97
_cell_angle_alpha 90.00
_cell_angle_beta 114.3080(10)
_cell_angle_gamma 90.00
_cell_formula_units_Z 2
_cell_length_a 11.1880(10)
_cell_length_b 9.4890(10)
_cell_length_c 10.2340(10)
_cell_measurement_reflns_used 3997
_cell_measurement_temperature 150(2)
_cell_measurement_theta_max 33.95
_cell_measurement_theta_min 2.93
_cell_volume 990.15(17)
_computing_cell_refinement 'Bruker SAINT'
_computing_data_collection 'Bruker APEX2'
_computing_data_reduction 'Bruker SAINT'
_computing_molecular_graphics 'Bruker SHELXTL'
_computing_publication_material 'Bruker SHELXTL'
_computing_structure_refinement 'SHELXL-97 (Sheldrick, 2008)'
_computing_structure_solution 'SHELXS-97 (sheldrick, 2008)'
_diffrn_ambient_temperature 150(2)
_diffrn_measured_fraction_theta_full 0.992
_diffrn_measured_fraction_theta_max 0.992
_diffrn_measurement_device_type 'Bruker APEX-II CCD'
_diffrn_measurement_method '\f and\w scans'
_diffrn_radiation_monochromator graphite
_diffrn_radiation_source 'fine-focus sealed tube'
_diffrn_radiation_type MoK\a
_diffrn_radiation_wavelength 0.71069
_diffrn_reflns_av_R_equivalents 0.0285
_diffrn_reflns_av_sigmaI/netI 0.0351
_diffrn_reflns_limit_h_max 15
_diffrn_reflns_limit_h_min -15
_diffrn_reflns_limit_k_max 13
_diffrn_reflns_limit_k_min -13
_diffrn_reflns_limit_l_max 7
_diffrn_reflns_limit_l_min -14
_diffrn_reflns_number 8223
_diffrn_reflns_theta_full 30.02
_diffrn_reflns_theta_max 30.02
_diffrn_reflns_theta_min 2.93
_exptl_absorpt_coefficient_mu 7.802
_exptl_absorpt_correction_type none
_exptl_crystal_colour 'light orange'
_exptl_crystal_density_diffrn 3.147
_exptl_crystal_density_method 'not measured'
_exptl_crystal_description prism
_exptl_crystal_F_000 844
_exptl_crystal_size_max 0.020
_exptl_crystal_size_mid 0.010
_exptl_crystal_size_min 0.005
_refine_diff_density_max 2.477
_refine_diff_density_min -3.022
_refine_diff_density_rms 0.285
_refine_ls_extinction_method none
_refine_ls_goodness_of_fit_ref 1.037
_refine_ls_hydrogen_treatment mixed
_refine_ls_matrix_type full
_refine_ls_number_parameters 136
_refine_ls_number_reflns 2882
_refine_ls_number_restraints 15
_refine_ls_restrained_S_all 1.034
_refine_ls_R_factor_all 0.0440
_refine_ls_R_factor_gt 0.0312
_refine_ls_shift/su_max 0.001
_refine_ls_shift/su_mean 0.000
_refine_ls_structure_factor_coef Fsqd
_refine_ls_weighting_details 'calc w=1/[\s^2^(Fo^2^)+(0.0424P)^2^+4.4303P] where P=(Fo^2^+2Fc^2^)/3'
_refine_ls_weighting_scheme calc
_refine_ls_wR_factor_gt 0.0724
_refine_ls_wR_factor_ref 0.0793
_reflns_number_gt 2342
_reflns_number_total 2882
_reflns_threshold_expression >2sigma(I)
_cod_data_source_file ic5b01781_si_003.cif
_cod_data_source_block am_ox
_cod_original_sg_symbol_H-M 'P 21/c'
_cod_database_code 4346616

loop_
_symmetry_equiv_pos_as_xyz
'x, y, z'
'-x, y+1/2, -z+1/2'
'-x, -y, -z'
'x, -y-1/2, z-1/2'

loop_
_atom_site_label
_atom_site_type_symbol
_atom_site_fract_x
_atom_site_fract_y
_atom_site_fract_z
_atom_site_U_iso_or_equiv
_atom_site_adp_type
_atom_site_occupancy
_atom_site_symmetry_multiplicity
_atom_site_calc_flag
_atom_site_refinement_flags
Am1 Am 0.309751(18) -0.54736(2) 0.66879(2) 0.01290(8) Uani 1 1 d D
O1 O 0.3396(5) -0.5611(6) 0.4335(5) 0.0287(12) Uani 1 1 d .
O2 O 0.4693(5) -0.5225(5) 0.3197(5) 0.0256(11) Uani 1 1 d .
O3 O 0.1078(4) -0.4282(5) 0.6628(5) 0.0233(10) Uani 1 1 d .
O4 O 0.1062(4) -0.6104(5) 0.4621(5) 0.0253(10) Uani 1 1 d .
O5 O 0.3747(5) -0.3938(5) 0.8825(5) 0.0279(11) Uani 1 1 d .
O6 O 0.4891(4) -0.6461(5) 0.8897(5) 0.0222(9) Uani 1 1 d .
O7 O 0.2907(5) -0.3057(3) 0.5745(4) 0.0340(12) Uani 1 1 d D
H7A H 0.2324 -0.2500 0.5990 0.051 Uiso 1 1 d RD
H7B H 0.2379 -0.3023 0.4743 0.051 Uiso 1 1 d RD
O8 O 0.2008(4) -0.6919(5) 0.7966(4) 0.0326(12) Uani 1 1 d D
H8A H 0.1088 -0.6856 0.7413 0.049 Uiso 1 1 d RD
H8B H 0.1970 -0.6345 0.8708 0.049 Uiso 1 1 d RD
O9 O 0.3287(5) -0.79796(16) 0.6120(6) 0.0382(14) Uani 1 1 d D
H9A H 0.3763 -0.8500 0.6970 0.057 Uiso 1 1 d RD
H9B H 0.2482 -0.8460 0.5901 0.057 Uiso 1 1 d RD
C1 C 0.4445(6) -0.5250(7) 0.4295(7) 0.0213(13) Uani 1 1 d .
C2 C 0.0014(6) -0.4483(7) 0.5576(7) 0.0185(12) Uani 1 1 d .
C3 C 0.4666(6) -0.4278(7) 0.9964(7) 0.0224(14) Uani 1 1 d .
O10 O 0.0795(17) -0.319(2) 0.290(3) 0.103(4) Uani 0.50 1 d P
O12 O 0.0600(17) -0.215(2) 0.370(3) 0.103(4) Uani 0.50 1 d P
O11 O 0.0807(18) -0.519(2) 0.053(3) 0.103(4) Uani 0.50 1 d P
O13 O 0.1587(17) -0.406(2) 0.166(3) 0.103(4) Uani 0.50 1 d P

loop_
_atom_site_aniso_label
_atom_site_aniso_U_11
_atom_site_aniso_U_22
_atom_site_aniso_U_33
_atom_site_aniso_U_23
_atom_site_aniso_U_13
_atom_site_aniso_U_12
Am1 0.00689(10) 0.02080(12) 0.00891(11) -0.00073(9) 0.00114(7) -0.00045(8)
O1 0.016(2) 0.051(3) 0.018(2) -0.010(2) 0.0046(19) -0.012(2)
O2 0.018(2) 0.039(3) 0.019(2) -0.005(2) 0.0068(19) -0.0073(19)
O3 0.015(2) 0.030(3) 0.020(2) -0.004(2) 0.0031(18) -0.0010(18)
O4 0.016(2) 0.036(3) 0.023(2) -0.004(2) 0.0064(19) 0.0049(19)
O5 0.023(2) 0.033(3) 0.019(2) -0.004(2) -0.0001(19) 0.008(2)
O6 0.0165(19) 0.028(2) 0.018(2) 0.000(2) 0.0030(17) 0.0034(18)
O7 0.023(2) 0.037(3) 0.039(3) 0.012(3) 0.010(2) 0.001(2)
O8 0.022(2) 0.043(3) 0.034(3) 0.011(3) 0.013(2) 0.000(2)
O9 0.047(3) 0.029(3) 0.024(3) -0.003(2) 0.001(2) 0.012(2)
C1 0.016(3) 0.029(3) 0.019(3) -0.002(3) 0.007(2) -0.005(2)
C2 0.015(3) 0.025(3) 0.014(3) -0.001(3) 0.004(2) 0.000(2)
C3 0.016(3) 0.035(4) 0.017(3) 0.002(3) 0.008(2) 0.003(3)
O10 0.048(5) 0.098(8) 0.133(11) 0.069(7) 0.006(5) 0.000(5)
O12 0.048(5) 0.098(8) 0.133(11) 0.069(7) 0.006(5) 0.000(5)
O11 0.048(5) 0.098(8) 0.133(11) 0.069(7) 0.006(5) 0.000(5)
O13 0.048(5) 0.098(8) 0.133(11) 0.069(7) 0.006(5) 0.000(5)

loop_
_atom_type_symbol
_atom_type_description
_atom_type_scat_dispersion_real
_atom_type_scat_dispersion_imag
_atom_type_scat_source
C C 0.0033 0.0016 'International Tables Vol C Tables 4.2.6.8 and 6.1.1.4'
H H 0.0000 0.0000 'International Tables Vol C Tables 4.2.6.8 and 6.1.1.4'
Am Am -8.9260 4.5110 'International Tables Vol C Tables 4.2.6.8 and 6.1.1.4'
O O 0.0106 0.0060 'International Tables Vol C Tables 4.2.6.8 and 6.1.1.4'

loop_
_geom_angle_atom_site_label_1
_geom_angle_atom_site_label_2
_geom_angle_atom_site_label_3
_geom_angle
_geom_angle_site_symmetry_1
_geom_angle_site_symmetry_3
O4 Am1 O7 89.39(17) . .
O4 Am1 O5 137.22(15) . .
O7 Am1 O5 75.20(16) . .
O4 Am1 O9 72.74(15) . .
O7 Am1 O9 143.48(17) . .
O5 Am1 O9 138.59(16) . .
O4 Am1 O3 65.30(15) . .
O7 Am1 O3 68.80(16) . .
O5 Am1 O3 71.92(16) . .
O9 Am1 O3 126.23(16) . .
O4 Am1 O6 143.02(17) . .
O7 Am1 O6 127.55(16) . .
O5 Am1 O6 65.68(15) . .
O9 Am1 O6 74.86(15) . .
O3 Am1 O6 124.76(16) . .
O4 Am1 O2 130.43(17) . 3_646
O7 Am1 O2 72.40(17) . 3_646
O5 Am1 O2 82.99(17) . 3_646
O9 Am1 O2 94.97(18) . 3_646
O3 Am1 O2 137.86(16) . 3_646
O6 Am1 O2 69.50(16) . 3_646
O4 Am1 O8 80.79(15) . .
O7 Am1 O8 136.51(16) . .
O5 Am1 O8 83.75(17) . .
O9 Am1 O8 72.94(19) . .
O3 Am1 O8 68.62(17) . .
O6 Am1 O8 73.03(15) . .
O2 Am1 O8 142.46(16) 3_646 .
O4 Am1 O1 67.24(15) . .
O7 Am1 O1 72.76(16) . .
O5 Am1 O1 138.98(17) . .
O9 Am1 O1 71.00(19) . .
O3 Am1 O1 117.68(17) . .
O6 Am1 O1 117.52(16) . .
O2 Am1 O1 63.40(15) 3_646 .
O8 Am1 O1 137.25(15) . .
C1 O1 Am1 120.5(4) . .
C1 O2 Am1 122.3(4) . 3_646
C2 O3 Am1 118.9(4) . .
C2 O4 Am1 120.9(4) 3_546 .
C3 O5 Am1 120.4(4) . .
C3 O6 Am1 119.1(4) 3_647 .
Am1 O7 H7A 111.9 . .
Am1 O7 H7B 111.7 . .
H7A O7 H7B 94.3 . .
Am1 O8 H8A 107.0 . .
Am1 O8 H8B 107.0 . .
H8A O8 H8B 92.6 . .
Am1 O9 H9A 110.7 . .
Am1 O9 H9B 110.6 . .
H9A O9 H9B 94.9 . .
O1 C1 O2 126.3(6) . .
O1 C1 C1 117.6(8) . 3_646
O2 C1 C1 116.1(7) . 3_646
O3 C2 O4 125.3(6) . 3_546
O3 C2 C2 118.2(7) . 3_546
O4 C2 C2 116.5(7) 3_546 3_546
O5 C3 O6 125.3(6) . 3_647
O5 C3 C3 118.2(8) . 3_647
O6 C3 C3 116.5(7) 3_647 3_647
O13 O11 O11 117(2) . 3_545

loop_
_geom_bond_atom_site_label_1
_geom_bond_atom_site_label_2
_geom_bond_distance
_geom_bond_site_symmetry_2
Am1 O4 2.460(5) .
Am1 O7 2.4626(17) .
Am1 O5 2.475(5) .
Am1 O9 2.4776(19) .
Am1 O3 2.504(5) .
Am1 O6 2.506(4) .
Am1 O2 2.515(5) 3_646
Am1 O8 2.5281(18) .
Am1 O1 2.567(5) .
O1 C1 1.240(8) .
O2 C1 1.263(8) .
O2 Am1 2.515(5) 3_646
O3 C2 1.248(8) .
O4 C2 1.265(7) 3_546
O5 C3 1.238(8) .
O6 C3 1.272(8) 3_647
O7 H7A 0.9501 .
O7 H7B 0.9499 .
O8 H8A 0.9500 .
O8 H8B 0.9501 .
O9 H9A 0.9500 .
O9 H9B 0.9500 .
C1 C1 1.541(13) 3_646
C2 O4 1.264(7) 3_546
C2 C2 1.524(13) 3_546
C3 O6 1.272(8) 3_647
C3 C3 1.549(13) 3_647
O10 O12 1.36(3) .
O11 O13 1.55(3) .
O11 O11 1.72(3) 3_545
